data_7002861
loop_
_publ_author_name
'Sengupta, Oindrila'
'Song, You'
'Mukherjee, Partha Sarathi'

_publ_section_title
;
 Co(ii) and Cr(iii) complexes of formate--formamide mixed ligands:
 synthesis, structures, single crystal-to-single crystal transformation
 and magnetic behaviour
;
_journal_issue 46
_journal_name_full 'Dalton Transactions'
_journal_page_first 10343
_journal_page_last 10352
_journal_paper_doi 10.1039/b916878h
_journal_year 2009
_chemical_formula_moiety 'C6 H6 Cr N0 Na O14'
_chemical_formula_sum 'C6 H6 Cr N0 Na O14'
_chemical_formula_weight 377.10
_chemical_name_systematic
;
?
;
_space_group_IT_number 148
_symmetry_cell_setting trigonal
_symmetry_space_group_name_Hall '-R 3'
_symmetry_space_group_name_H-M 'R -3 :H'
_atom_sites_solution_hydrogens geom
_atom_sites_solution_primary direct
_atom_sites_solution_secondary difmap
_audit_creation_method SHELXL-97
_cell_angle_alpha 90.00
_cell_angle_beta 90.00
_cell_angle_gamma 120.00
_cell_formula_units_Z 3
_cell_length_a 7.9370(6)
_cell_length_b 7.9370(6)
_cell_length_c 21.449(2)
_cell_measurement_reflns_used 2207
_cell_measurement_temperature 293(2)
_cell_measurement_theta_max 27.66
_cell_measurement_theta_min 2.85
_cell_volume 1170.17(17)
_computing_cell_refinement 'Bruker SMART'
_computing_data_collection 'Bruker SMART'
_computing_data_reduction 'Bruker SAINT'
_computing_molecular_graphics 'ORTEP-3 for Windows (Farrugia, 1999)'
_computing_publication_material WinGX
_computing_structure_refinement 'SHELXL-97 (Sheldrick, 2008)'
_computing_structure_solution 'SHELXS97 (Sheldrick, 2008)'
_diffrn_ambient_temperature 293(2)
_diffrn_measured_fraction_theta_full 1.000
_diffrn_measured_fraction_theta_max 1.000
_diffrn_measurement_device_type 'CCD area detector'
_diffrn_measurement_method 'phi and omega scans'
_diffrn_radiation_monochromator graphite
_diffrn_radiation_source 'fine-focus sealed tube'
_diffrn_radiation_type MoK\a
_diffrn_radiation_wavelength 0.71073
_diffrn_reflns_av_R_equivalents 0.0220
_diffrn_reflns_av_sigmaI/netI 0.0134
_diffrn_reflns_limit_h_max 9
_diffrn_reflns_limit_h_min -9
_diffrn_reflns_limit_k_max 9
_diffrn_reflns_limit_k_min -9
_diffrn_reflns_limit_l_max 26
_diffrn_reflns_limit_l_min -26
_diffrn_reflns_number 4203
_diffrn_reflns_theta_full 26.32
_diffrn_reflns_theta_max 26.32
_diffrn_reflns_theta_min 2.85
_exptl_absorpt_coefficient_mu 0.826
_exptl_absorpt_correction_T_max 0.8791
_exptl_absorpt_correction_T_min 0.8391
_exptl_absorpt_correction_type empirical
_exptl_absorpt_process_details SADABS
_exptl_crystal_colour violet
_exptl_crystal_density_diffrn 1.605
_exptl_crystal_density_method 'not measured'
_exptl_crystal_description 'prism shaped'
_exptl_crystal_F_000 567
_exptl_crystal_size_max 0.22
_exptl_crystal_size_mid 0.19
_exptl_crystal_size_min 0.16
_refine_diff_density_max 0.589
_refine_diff_density_min -0.249
_refine_diff_density_rms 0.065
_refine_ls_extinction_method none
_refine_ls_goodness_of_fit_ref 1.139
_refine_ls_hydrogen_treatment constr
_refine_ls_matrix_type full
_refine_ls_number_parameters 35
_refine_ls_number_reflns 542
_refine_ls_number_restraints 0
_refine_ls_restrained_S_all 1.139
_refine_ls_R_factor_all 0.0345
_refine_ls_R_factor_gt 0.0331
_refine_ls_shift/su_max 0.000
_refine_ls_shift/su_mean 0.000
_refine_ls_structure_factor_coef Fsqd
_refine_ls_weighting_details 'calc w=1/[\s^2^(Fo^2^)+(0.0587P)^2^+2.2135P] where P=(Fo^2^+2Fc^2^)/3'
_refine_ls_weighting_scheme calc
_refine_ls_wR_factor_gt 0.1016
_refine_ls_wR_factor_ref 0.1025
_reflns_number_gt 518
_reflns_number_total 542
_reflns_threshold_expression >2\s(I)
_cod_data_source_file b916878h.txt
_cod_data_source_block 2a_
_cod_original_cell_volume 1170.16(17)
_cod_original_sg_symbol_H-M R-3
_cod_database_code 7002861

loop_
_symmetry_equiv_pos_as_xyz
'x, y, z'
'-y, x-y, z'
'-x+y, -x, z'
'x+2/3, y+1/3, z+1/3'
'-y+2/3, x-y+1/3, z+1/3'
'-x+y+2/3, -x+1/3, z+1/3'
'x+1/3, y+2/3, z+2/3'
'-y+1/3, x-y+2/3, z+2/3'
'-x+y+1/3, -x+2/3, z+2/3'
'-x, -y, -z'
'y, -x+y, -z'
'x-y, x, -z'
'-x+2/3, -y+1/3, -z+1/3'
'y+2/3, -x+y+1/3, -z+1/3'
'x-y+2/3, x+1/3, -z+1/3'
'-x+1/3, -y+2/3, -z+2/3'
'y+1/3, -x+y+2/3, -z+2/3'
'x-y+1/3, x+2/3, -z+2/3'

loop_
_atom_site_label
_atom_site_type_symbol
_atom_site_fract_x
_atom_site_fract_y
_atom_site_fract_z
_atom_site_U_iso_or_equiv
_atom_site_adp_type
_atom_site_occupancy
_atom_site_symmetry_multiplicity
_atom_site_calc_flag
_atom_site_refinement_flags
_atom_site_disorder_assembly
_atom_site_disorder_group
Cr1 Cr 0.0000 0.0000 0.5000 0.0218(3) Uani 1 6 d S . .
O1 O 0.2199(2) 0.1729(2) 0.55437(7) 0.0312(4) Uani 1 1 d . . .
O2 O 0.3950(3) 0.4490(3) 0.60575(8) 0.0415(5) Uani 1 1 d . . .
O3 O 0.0000 0.0000 0.68990(17) 0.0581(10) Uani 1 3 d S . .
C1 C 0.2642(4) 0.3434(3) 0.57004(11) 0.0361(6) Uani 1 1 d . . .
H1 H 0.1907 0.3934 0.5529 0.043 Uiso 1 1 calc R . .
Na1 Na 0.3333 0.6667 0.6667 0.0282(5) Uani 1 6 d S . .

loop_
_atom_site_aniso_label
_atom_site_aniso_U_11
_atom_site_aniso_U_22
_atom_site_aniso_U_33
_atom_site_aniso_U_23
_atom_site_aniso_U_13
_atom_site_aniso_U_12
Cr1 0.0199(3) 0.0199(3) 0.0255(4) 0.000 0.000 0.00997(16)
O1 0.0290(8) 0.0261(8) 0.0381(8) -0.0062(6) -0.0079(6) 0.0135(6)
O2 0.0357(9) 0.0356(10) 0.0529(11) -0.0174(8) -0.0114(8) 0.0177(8)
O3 0.0583(14) 0.0583(14) 0.058(2) 0.000 0.000 0.0292(7)
C1 0.0362(13) 0.0304(11) 0.0444(13) -0.0074(10) -0.0092(10) 0.0186(10)
Na1 0.0265(7) 0.0265(7) 0.0316(10) 0.000 0.000 0.0132(3)

loop_
_atom_type_symbol
_atom_type_description
_atom_type_scat_dispersion_real
_atom_type_scat_dispersion_imag
_atom_type_scat_source
C C 0.0033 0.0016 'International Tables Vol C Tables 4.2.6.8 and 6.1.1.4'
H H 0.0000 0.0000 'International Tables Vol C Tables 4.2.6.8 and 6.1.1.4'
N N 0.0061 0.0033 'International Tables Vol C Tables 4.2.6.8 and 6.1.1.4'
O O 0.0106 0.0060 'International Tables Vol C Tables 4.2.6.8 and 6.1.1.4'
Cr Cr 0.3209 0.6236 'International Tables Vol C Tables 4.2.6.8 and 6.1.1.4'
Na Na 0.0362 0.0249 'International Tables Vol C Tables 4.2.6.8 and 6.1.1.4'

loop_
_geom_angle_atom_site_label_1
_geom_angle_atom_site_label_2
_geom_angle_atom_site_label_3
_geom_angle
_geom_angle_site_symmetry_1
_geom_angle_site_symmetry_3
_geom_angle_publ_flag
O1 Cr1 O1 180.0 10_556 . ?
O1 Cr1 O1 91.37(7) 10_556 2 ?
O1 Cr1 O1 88.63(7) . 2 ?
O1 Cr1 O1 88.63(7) 10_556 11_556 ?
O1 Cr1 O1 91.37(7) . 11_556 ?
O1 Cr1 O1 180.00(7) 2 11_556 ?
O1 Cr1 O1 88.63(7) 10_556 12_556 ?
O1 Cr1 O1 91.37(7) . 12_556 ?
O1 Cr1 O1 91.37(7) 2 12_556 ?
O1 Cr1 O1 88.63(7) 11_556 12_556 ?
O1 Cr1 O1 91.37(7) 10_556 3 ?
O1 Cr1 O1 88.63(7) . 3 ?
O1 Cr1 O1 88.63(7) 2 3 ?
O1 Cr1 O1 91.37(7) 11_556 3 ?
O1 Cr1 O1 180.0 12_556 3 ?
C1 O1 Cr1 125.33(15) . . ?
C1 O2 Na1 115.15(16) . . ?
O2 C1 O1 126.0(2) . . ?
O2 C1 Na1 44.10(12) . . ?
O1 C1 Na1 153.80(17) . . ?
O2 Na1 O2 93.25(6) 3_565 2_665 ?
O2 Na1 O2 179.998(1) 3_565 15_556 ?
O2 Na1 O2 86.75(6) 2_665 15_556 ?
O2 Na1 O2 93.25(6) 3_565 . ?
O2 Na1 O2 93.25(6) 2_665 . ?
O2 Na1 O2 86.75(6) 15_556 . ?
O2 Na1 O2 86.75(6) 3_565 14_456 ?
O2 Na1 O2 180.0 2_665 14_456 ?
O2 Na1 O2 93.25(6) 15_556 14_456 ?
O2 Na1 O2 86.75(6) . 14_456 ?
O2 Na1 O2 86.75(6) 3_565 13_566 ?
O2 Na1 O2 86.75(6) 2_665 13_566 ?
O2 Na1 O2 93.25(6) 15_556 13_566 ?
O2 Na1 O2 179.999(1) . 13_566 ?
O2 Na1 O2 93.25(6) 14_456 13_566 ?
O2 Na1 C1 20.75(6) 3_565 3_565 ?
O2 Na1 C1 72.96(7) 2_665 3_565 ?
O2 Na1 C1 159.25(6) 15_556 3_565 ?
O2 Na1 C1 98.45(7) . 3_565 ?
O2 Na1 C1 107.04(7) 14_456 3_565 ?
O2 Na1 C1 81.55(7) 13_566 3_565 ?
O2 Na1 C1 98.45(7) 3_565 2_665 ?
O2 Na1 C1 20.75(6) 2_665 2_665 ?
O2 Na1 C1 81.55(7) 15_556 2_665 ?
O2 Na1 C1 72.96(7) . 2_665 ?
O2 Na1 C1 159.25(6) 14_456 2_665 ?
O2 Na1 C1 107.04(7) 13_566 2_665 ?
C1 Na1 C1 80.83(7) 3_565 2_665 ?
O2 Na1 C1 72.96(7) 3_565 . ?
O2 Na1 C1 98.45(7) 2_665 . ?
O2 Na1 C1 107.04(7) 15_556 . ?
O2 Na1 C1 20.75(6) . . ?
O2 Na1 C1 81.55(7) 14_456 . ?
O2 Na1 C1 159.25(6) 13_566 . ?
C1 Na1 C1 80.83(7) 3_565 . ?
C1 Na1 C1 80.83(7) 2_665 . ?
O2 Na1 C1 159.25(6) 3_565 15_556 ?
O2 Na1 C1 107.04(7) 2_665 15_556 ?
O2 Na1 C1 20.75(6) 15_556 15_556 ?
O2 Na1 C1 81.55(7) . 15_556 ?
O2 Na1 C1 72.96(7) 14_456 15_556 ?
O2 Na1 C1 98.45(7) 13_566 15_556 ?
C1 Na1 C1 179.999(1) 3_565 15_556 ?
C1 Na1 C1 99.17(7) 2_665 15_556 ?
C1 Na1 C1 99.17(7) . 15_556 ?
O2 Na1 C1 81.55(7) 3_565 14_456 ?
O2 Na1 C1 159.25(6) 2_665 14_456 ?
O2 Na1 C1 98.45(7) 15_556 14_456 ?
O2 Na1 C1 107.04(7) . 14_456 ?
O2 Na1 C1 20.75(6) 14_456 14_456 ?
O2 Na1 C1 72.96(7) 13_566 14_456 ?
C1 Na1 C1 99.17(7) 3_565 14_456 ?
C1 Na1 C1 180.00(8) 2_665 14_456 ?
C1 Na1 C1 99.17(7) . 14_456 ?
C1 Na1 C1 80.83(7) 15_556 14_456 ?
O2 Na1 C1 107.04(7) 3_565 13_566 ?
O2 Na1 C1 81.55(7) 2_665 13_566 ?
O2 Na1 C1 72.96(7) 15_556 13_566 ?
O2 Na1 C1 159.25(6) . 13_566 ?
O2 Na1 C1 98.45(7) 14_456 13_566 ?
O2 Na1 C1 20.75(6) 13_566 13_566 ?
C1 Na1 C1 99.17(7) 3_565 13_566 ?
C1 Na1 C1 99.17(7) 2_665 13_566 ?
C1 Na1 C1 180.00(12) . 13_566 ?
C1 Na1 C1 80.83(7) 15_556 13_566 ?
C1 Na1 C1 80.83(7) 14_456 13_566 ?

loop_
_geom_bond_atom_site_label_1
_geom_bond_atom_site_label_2
_geom_bond_distance
_geom_bond_site_symmetry_2
_geom_bond_publ_flag
Cr1 O1 1.9734(15) 10_556 ?
Cr1 O1 1.9734(15) . ?
Cr1 O1 1.9734(15) 2 ?
Cr1 O1 1.9734(15) 11_556 ?
Cr1 O1 1.9734(15) 12_556 ?
Cr1 O1 1.9734(15) 3 ?
O1 C1 1.262(3) . ?
O2 C1 1.223(3) . ?
O2 Na1 2.4034(17) . ?
C1 Na1 3.126(2) . ?
Na1 O2 2.4034(17) 3_565 ?
Na1 O2 2.4034(17) 2_665 ?
Na1 O2 2.4034(17) 15_556 ?
Na1 O2 2.4035(17) 14_456 ?
Na1 O2 2.4035(17) 13_566 ?
Na1 C1 3.126(2) 3_565 ?
Na1 C1 3.126(2) 2_665 ?
Na1 C1 3.126(2) 15_556 ?
Na1 C1 3.126(2) 14_456 ?
Na1 C1 3.126(2) 13_566 ?
